data_4350284
loop_
_publ_author_name
'Zhang, Chunmei'
'Liu, Ruiting'
'Zhang, Jie'
'Chen, Zhenxia'
'Zhou, Xigeng'

_publ_section_title
;
 Reactivity of lanthanocene hydroxides toward ketene, isocyanate,
 lanthanocene alkyl, and triscyclopentadienyllanthanide complexes.
;
_journal_issue 15
_journal_name_full 'Inorganic chemistry'
_journal_page_first 5867
_journal_page_last 5877
_journal_paper_doi 10.1021/ic0602998
_journal_volume 45
_journal_year 2006
_chemical_formula_sum 'C28 H36 O3 Yb2'
_chemical_formula_weight 766.65
_space_group_IT_number 15
_space_group_name_Hall '-C 2yc'
_space_group_name_H-M_alt 'C 1 2/c 1'
_symmetry_cell_setting monoclinic
_symmetry_space_group_name_H-M 'C 1 2/c 1'
_atom_sites_solution_hydrogens geom
_atom_sites_solution_primary direct
_atom_sites_solution_secondary difmap
_audit_creation_method SHELXL-97
_cell_angle_alpha 90.00
_cell_angle_beta 102.521(4)
_cell_angle_gamma 90.00
_cell_formula_units_Z 4
_cell_length_a 13.138(4)
_cell_length_b 10.039(3)
_cell_length_c 21.099(7)
_cell_measurement_reflns_used 790
_cell_measurement_temperature 293(2)
_cell_measurement_theta_max 26.186
_cell_measurement_theta_min 2.792
_cell_volume 2716.6(15)
_computing_cell_refinement 'Bruker SMART'
_computing_data_collection 'Bruker SMART'
_computing_data_reduction 'Bruker SHELXTL'
_computing_molecular_graphics 'Bruker SHELXTL'
_computing_publication_material 'Bruker SHELXTL'
_computing_structure_refinement 'SHELXL-97 (Sheldrick, 1997)'
_computing_structure_solution 'SHELXS-97 (Sheldrick, 1990)'
_diffrn_ambient_temperature 293(2)
_diffrn_measured_fraction_theta_full 1.000
_diffrn_measured_fraction_theta_max 1.000
_diffrn_measurement_device_type 'CCD area detector'
_diffrn_measurement_method 'phi and omega scans'
_diffrn_radiation_monochromator graphite
_diffrn_radiation_source 'fine-focus sealed tube'
_diffrn_radiation_type MoK\a
_diffrn_radiation_wavelength 0.71073
_diffrn_reflns_av_R_equivalents 0.0261
_diffrn_reflns_av_sigmaI/netI 0.0310
_diffrn_reflns_limit_h_max 15
_diffrn_reflns_limit_h_min -15
_diffrn_reflns_limit_k_max 11
_diffrn_reflns_limit_k_min -9
_diffrn_reflns_limit_l_max 25
_diffrn_reflns_limit_l_min -21
_diffrn_reflns_number 5583
_diffrn_reflns_theta_full 25.01
_diffrn_reflns_theta_max 25.01
_diffrn_reflns_theta_min 1.98
_diffrn_standards_decay_% 5.80
_exptl_absorpt_coefficient_mu 6.868
_exptl_absorpt_correction_type multi-scan
_exptl_crystal_density_diffrn 1.875
_exptl_crystal_density_method 'not measured'
_exptl_crystal_F_000 1472
_exptl_crystal_size_max 0.10
_exptl_crystal_size_mid 0.15
_exptl_crystal_size_min 0.20
_refine_diff_density_max 1.050
_refine_diff_density_min -0.842
_refine_diff_density_rms '0.110 complex 12'
_refine_ls_extinction_coef 0.00024(5)
_refine_ls_extinction_expression Fc^*^=kFc[1+0.001xFc^2^\l^3^/sin(2\q)]^-1/4^
_refine_ls_extinction_method SHELXL
_refine_ls_goodness_of_fit_ref 1.204
_refine_ls_hydrogen_treatment mixed
_refine_ls_matrix_type full
_refine_ls_number_parameters 152
_refine_ls_number_reflns 2394
_refine_ls_number_restraints 0
_refine_ls_restrained_S_all 1.204
_refine_ls_R_factor_all 0.0425
_refine_ls_R_factor_gt 0.0347
_refine_ls_shift/su_max 0.001
_refine_ls_shift/su_mean 0.000
_refine_ls_structure_factor_coef Fsqd
_refine_ls_weighting_details 'calc w=1/[\s^2^(Fo^2^)+(0.0334P)^2^+5.1459P] where P=(Fo^2^+2Fc^2^)/3'
_refine_ls_weighting_scheme calc
_refine_ls_wR_factor_gt 0.0796
_refine_ls_wR_factor_ref 0.0819
_reflns_number_gt 2087
_reflns_number_total 2394
_reflns_threshold_expression >2sigma(I)
_cod_data_source_file ic0602998si20060510_093435.cif
_cod_data_source_block f51227b
_cod_depositor_comments
;
The following automatic conversions were performed:

data item '_symmetry_cell_setting' value 'Monoclinic' was changed to
'monoclinic' in accordance with the
/home/saulius/struct/COD-crude-data/automatic-downloads/DataCite-retrospective/ACS/depositions/lib/dictionaries/cif_core.dic
dictionary named 'cif_core.dic' version 2.4.2 last updated on
2011-04-26.

Automatic conversion script
Id: cif_fix_values 6909 2019-04-08 15:41:33Z antanas 
;
_cod_original_sg_symbol_H-M C2/c
_cod_database_code 4350284

loop_
_symmetry_equiv_pos_as_xyz
'x, y, z'
'-x, y, -z+1/2'
'x+1/2, y+1/2, z'
'-x+1/2, y+1/2, -z+1/2'
'-x, -y, -z'
'x, -y, z-1/2'
'-x+1/2, -y+1/2, -z'
'x+1/2, -y+1/2, z-1/2'

loop_
_atom_site_label
_atom_site_type_symbol
_atom_site_fract_x
_atom_site_fract_y
_atom_site_fract_z
_atom_site_U_iso_or_equiv
_atom_site_adp_type
_atom_site_occupancy
_atom_site_symmetry_multiplicity
_atom_site_calc_flag
_atom_site_refinement_flags
Yb1 Yb 0.81950(2) 0.23360(3) 0.594070(15) 0.04340(15) Uani 1 1 d .
O1 O 0.7500 0.2500 0.5000 0.064(2) Uani 1 2 d S
O2 O 0.8317(4) 0.4641(5) 0.6106(3) 0.0666(16) Uani 1 1 d .
C1 C 0.6414(7) 0.1403(14) 0.6093(5) 0.091(3) Uani 1 1 d .
H1 H 0.5945 0.1225 0.5704 0.110 Uiso 1 1 calc R
C2 C 0.6551(11) 0.2604(11) 0.6449(9) 0.109(5) Uani 1 1 d .
H2 H 0.6168 0.3382 0.6340 0.131 Uiso 1 1 calc R
C3 C 0.7339(13) 0.2431(17) 0.6982(6) 0.117(5) Uani 1 1 d .
H3 H 0.7599 0.3062 0.7298 0.141 Uiso 1 1 calc R
C4 C 0.7665(9) 0.1174(15) 0.6958(6) 0.094(3) Uani 1 1 d .
H4 H 0.8203 0.0799 0.7266 0.113 Uiso 1 1 calc R
C5 C 0.7151(9) 0.0543(10) 0.6461(7) 0.088(3) Uani 1 1 d .
H5 H 0.7251 -0.0343 0.6362 0.106 Uiso 1 1 calc R
C6 C 1.0133(8) 0.2616(12) 0.5828(9) 0.101(4) Uani 1 1 d .
H6 H 1.0288 0.3428 0.5659 0.122 Uiso 1 1 calc R
C7 C 0.9797(7) 0.1518(13) 0.5497(5) 0.081(3) Uani 1 1 d .
H7 H 0.9684 0.1440 0.5048 0.097 Uiso 1 1 calc R
C8 C 0.9646(7) 0.0572(10) 0.5882(6) 0.081(3) Uani 1 1 d .
H8 H 0.9397 -0.0275 0.5754 0.097 Uiso 1 1 calc R
C9 C 0.9911(9) 0.1016(17) 0.6504(6) 0.105(4) Uani 1 1 d .
H9 H 0.9891 0.0524 0.6874 0.126 Uiso 1 1 calc R
C10 C 1.0208(9) 0.2303(17) 0.6488(9) 0.125(6) Uani 1 1 d .
H10 H 1.0419 0.2868 0.6842 0.150 Uiso 1 1 calc R
C11 C 0.8868(12) 0.5390(11) 0.6670(5) 0.120(4) Uani 1 1 d .
H11A H 0.8634 0.5116 0.7055 0.144 Uiso 1 1 calc R
H11B H 0.9612 0.5233 0.6740 0.144 Uiso 1 1 calc R
C12 C 0.8645(11) 0.6757(10) 0.6540(6) 0.108(4) Uani 1 1 d .
H12A H 0.9283 0.7275 0.6635 0.129 Uiso 1 1 calc R
H12B H 0.8185 0.7086 0.6808 0.129 Uiso 1 1 calc R
C13 C 0.8138(10) 0.6874(12) 0.5845(7) 0.121(5) Uani 1 1 d .
H13A H 0.7566 0.7505 0.5782 0.145 Uiso 1 1 calc R
H13B H 0.8633 0.7158 0.5592 0.145 Uiso 1 1 calc R
C14 C 0.7763(11) 0.5549(10) 0.5664(7) 0.132(5) Uani 1 1 d .
H14A H 0.7025 0.5491 0.5664 0.159 Uiso 1 1 calc R
H14B H 0.7854 0.5345 0.5231 0.159 Uiso 1 1 calc R

loop_
_atom_site_aniso_label
_atom_site_aniso_U_11
_atom_site_aniso_U_22
_atom_site_aniso_U_33
_atom_site_aniso_U_23
_atom_site_aniso_U_13
_atom_site_aniso_U_12
Yb1 0.0379(2) 0.0467(2) 0.0460(2) -0.00272(14) 0.00988(13) 0.00213(13)
O1 0.039(4) 0.111(7) 0.038(4) 0.005(4) -0.001(3) 0.006(4)
O2 0.075(4) 0.049(3) 0.074(4) -0.005(3) 0.013(3) 0.000(3)
C1 0.048(5) 0.150(11) 0.080(7) 0.017(7) 0.022(5) -0.026(6)
C2 0.105(9) 0.076(7) 0.183(15) 0.038(8) 0.111(11) 0.033(6)
C3 0.137(13) 0.171(15) 0.057(7) -0.022(8) 0.051(8) -0.061(11)
C4 0.075(7) 0.119(10) 0.088(9) 0.040(8) 0.019(6) -0.009(7)
C5 0.075(7) 0.061(6) 0.141(11) 0.017(7) 0.048(7) -0.008(5)
C6 0.042(5) 0.101(9) 0.165(14) 0.021(9) 0.032(7) 0.001(5)
C7 0.052(5) 0.120(9) 0.072(7) -0.012(7) 0.015(5) 0.019(6)
C8 0.058(6) 0.075(6) 0.108(9) 0.000(6) 0.015(6) 0.026(5)
C9 0.071(7) 0.174(13) 0.070(8) 0.033(8) 0.014(6) 0.059(8)
C10 0.057(7) 0.154(13) 0.143(14) -0.087(11) -0.025(7) 0.031(7)
C11 0.186(13) 0.091(9) 0.074(8) -0.023(6) 0.010(8) -0.015(8)
C12 0.159(12) 0.061(7) 0.121(11) -0.028(6) 0.071(9) -0.020(7)
C13 0.141(12) 0.064(7) 0.146(13) -0.006(8) 0.008(10) 0.005(7)
C14 0.171(13) 0.062(7) 0.133(11) 0.003(7) -0.037(10) 0.025(7)

loop_
_atom_type_symbol
_atom_type_description
_atom_type_scat_dispersion_real
_atom_type_scat_dispersion_imag
_atom_type_scat_source
C C 0.0033 0.0016 'International Tables Vol C Tables 4.2.6.8 and 6.1.1.4'
H H 0.0000 0.0000 'International Tables Vol C Tables 4.2.6.8 and 6.1.1.4'
O O 0.0106 0.0060 'International Tables Vol C Tables 4.2.6.8 and 6.1.1.4'
Yb Yb -0.3850 5.5486 'International Tables Vol C Tables 4.2.6.8 and 6.1.1.4'

loop_
_geom_angle_atom_site_label_1
_geom_angle_atom_site_label_2
_geom_angle_atom_site_label_3
_geom_angle
_geom_angle_site_symmetry_3
O1 Yb1 O2 93.92(15) .
O1 Yb1 C1 85.6(2) .
O2 Yb1 C1 111.8(3) .
O1 Yb1 C7 84.3(2) .
O2 Yb1 C7 109.2(3) .
C1 Yb1 C7 138.2(4) .
O1 Yb1 C6 98.3(4) .
O2 Yb1 C6 82.6(3) .
C1 Yb1 C6 164.9(4) .
C7 Yb1 C6 29.4(4) .
O1 Yb1 C8 100.9(3) .
O2 Yb1 C8 130.3(3) .
C1 Yb1 C8 116.4(4) .
C7 Yb1 C8 28.6(3) .
C6 Yb1 C8 48.6(3) .
O1 Yb1 C2 99.1(4) .
O2 Yb1 C2 82.7(3) .
C1 Yb1 C2 31.3(4) .
C7 Yb1 C2 167.4(4) .
C6 Yb1 C2 157.9(6) .
C8 Yb1 C2 139.4(4) .
O1 Yb1 C5 107.5(3) .
O2 Yb1 C5 129.5(3) .
C1 Yb1 C5 30.9(3) .
C7 Yb1 C5 117.7(4) .
C6 Yb1 C5 135.4(4) .
C8 Yb1 C5 90.4(3) .
C2 Yb1 C5 49.7(3) .
O1 Yb1 C10 129.1(4) .
O2 Yb1 C10 85.3(4) .
C1 Yb1 C10 141.4(6) .
C7 Yb1 C10 49.2(4) .
C6 Yb1 C10 31.0(4) .
C8 Yb1 C10 49.1(3) .
C2 Yb1 C10 130.9(6) .
C5 Yb1 C10 111.7(6) .
O1 Yb1 C9 130.0(3) .
O2 Yb1 C9 113.7(4) .
C1 Yb1 C9 117.5(4) .
C7 Yb1 C9 48.2(3) .
C6 Yb1 C9 49.4(4) .
C8 Yb1 C9 29.8(3) .
C2 Yb1 C9 124.1(4) .
C5 Yb1 C9 86.6(4) .
C10 Yb1 C9 29.5(4) .
O1 Yb1 C4 133.7(3) .
O2 Yb1 C4 109.5(4) .
C1 Yb1 C4 49.0(3) .
C7 Yb1 C4 121.5(4) .
C6 Yb1 C4 123.2(4) .
C8 Yb1 C4 93.5(4) .
C2 Yb1 C4 48.2(4) .
C5 Yb1 C4 28.0(3) .
C10 Yb1 C4 93.1(5) .
C9 Yb1 C4 76.5(4) .
O1 Yb1 C3 128.9(4) .
O2 Yb1 C3 82.5(4) .
C1 Yb1 C3 50.5(4) .
C7 Yb1 C3 145.0(5) .
C6 Yb1 C3 131.2(6) .
C8 Yb1 C3 120.1(5) .
C2 Yb1 C3 29.8(4) .
C5 Yb1 C3 48.3(4) .
C10 Yb1 C3 101.5(5) .
C9 Yb1 C3 96.7(5) .
C4 Yb1 C3 29.0(4) .
Yb1 O1 Yb1 180.0 7_656
C14 O2 C11 107.7(8) .
C14 O2 Yb1 122.6(6) .
C11 O2 Yb1 129.6(6) .
C5 C1 C2 103.8(11) .
C5 C1 Yb1 76.0(5) .
C2 C1 Yb1 75.2(5) .
C3 C2 C1 108.4(10) .
C3 C2 Yb1 77.2(6) .
C1 C2 Yb1 73.5(5) .
C4 C3 C2 106.3(12) .
C4 C3 Yb1 75.0(7) .
C2 C3 Yb1 73.0(6) .
C5 C4 C3 112.4(12) .
C5 C4 Yb1 75.0(7) .
C3 C4 Yb1 76.0(6) .
C4 C5 C1 109.1(11) .
C4 C5 Yb1 77.0(6) .
C1 C5 Yb1 73.0(5) .
C7 C6 C10 106.1(11) .
C7 C6 Yb1 74.9(6) .
C10 C6 Yb1 75.4(6) .
C8 C7 C6 111.0(11) .
C8 C7 Yb1 76.2(6) .
C6 C7 Yb1 75.7(6) .
C7 C8 C9 108.9(11) .
C7 C8 Yb1 75.3(5) .
C9 C8 Yb1 76.6(6) .
C10 C9 C8 107.8(12) .
C10 C9 Yb1 74.6(6) .
C8 C9 Yb1 73.6(5) .
C9 C10 C6 106.1(11) .
C9 C10 Yb1 75.9(7) .
C6 C10 Yb1 73.6(6) .
C12 C11 O2 107.3(10) .
C11 C12 C13 107.3(10) .
C14 C13 C12 104.2(11) .
O2 C14 C13 109.1(10) .

loop_
_geom_bond_atom_site_label_1
_geom_bond_atom_site_label_2
_geom_bond_distance
_geom_bond_site_symmetry_2
Yb1 O1 2.0036(7) .
Yb1 O2 2.341(5) .
Yb1 C1 2.604(8) .
Yb1 C7 2.614(8) .
Yb1 C6 2.623(10) .
Yb1 C8 2.625(8) .
Yb1 C2 2.626(9) .
Yb1 C5 2.642(9) .
Yb1 C10 2.647(11) .
Yb1 C9 2.662(9) .
Yb1 C4 2.664(10) .
Yb1 C3 2.677(11) .
O1 Yb1 2.0036(7) 7_656
O2 C14 1.391(12) .
O2 C11 1.459(11) .
C1 C5 1.399(14) .
C1 C2 1.412(17) .
C2 C3 1.364(19) .
C3 C4 1.337(16) .
C4 C5 1.284(15) .
C6 C7 1.329(16) .
C6 C10 1.41(2) .
C7 C8 1.292(13) .
C8 C9 1.358(15) .
C9 C10 1.352(17) .
C11 C12 1.417(14) .
C12 C13 1.478(15) .
C13 C14 1.441(15) .
